data_7215760
loop_
_publ_author_name
'Liu, Kang'
'Peng, Yu'
'Yang, Fen'
'Ma, Dingxuan'
'Li, Guanghua'
'Shi, Zhan'
'Feng, Shouhua'

_publ_section_title
;
 Three metal--organic frameworks based on the semirigid V-shaped
 5-(3-amino-tetrazole-5-phenoxy)-isophthalic acid ligand: syntheses,
 topological structures and properties
;
_journal_issue 21
_journal_name_full CrystEngComm
_journal_page_first 4382
_journal_paper_doi 10.1039/c4ce00105b
_journal_volume 16
_journal_year 2014
_chemical_formula_moiety 'C30 H18 Cd2 N10 O10'
_chemical_formula_sum 'C30 H18 Cd2 N10 O10'
_chemical_formula_weight 903.34
_chemical_melting_point ?
_chemical_name_systematic
; 
 ? 
;
_space_group_IT_number 14
_symmetry_cell_setting monoclinic
_symmetry_space_group_name_Hall '-P 2yn'
_symmetry_space_group_name_H-M 'P 1 21/n 1'
_atom_sites_solution_hydrogens geom
_atom_sites_solution_primary direct
_atom_sites_solution_secondary difmap
_audit_creation_method SHELXL-97
_cell_angle_alpha 90.00
_cell_angle_beta 94.23(3)
_cell_angle_gamma 90.00
_cell_formula_units_Z 4
_cell_length_a 10.130(2)
_cell_length_b 10.646(2)
_cell_length_c 28.531(6)
_cell_measurement_reflns_used 6976
_cell_measurement_temperature 293(2)
_cell_measurement_theta_max 27.46
_cell_measurement_theta_min 3.05
_cell_volume 3068.5(11)
_computing_cell_refinement Process-auto
_computing_data_collection Process-auto
_computing_data_reduction Process-auto
_computing_structure_refinement 'SHELXL-97 (Sheldrick, 1997)'
_computing_structure_solution 'SHELXS-97 (Sheldrick, 1990)'
_diffrn_ambient_temperature 293(2)
_diffrn_detector_area_resol_mean 10.0
_diffrn_measured_fraction_theta_full 0.994
_diffrn_measured_fraction_theta_max 0.994
_diffrn_measurement_device_type 'Rigaku RAXIS-RAPID'
_diffrn_measurement_method omega-scan
_diffrn_radiation_monochromator graphite
_diffrn_radiation_source 'fine-focus sealed tube'
_diffrn_radiation_type MoK\a
_diffrn_radiation_wavelength 0.71073
_diffrn_reflns_av_R_equivalents 0.0626
_diffrn_reflns_av_sigmaI/netI 0.0498
_diffrn_reflns_limit_h_max 13
_diffrn_reflns_limit_h_min -13
_diffrn_reflns_limit_k_max 13
_diffrn_reflns_limit_k_min -13
_diffrn_reflns_limit_l_max 36
_diffrn_reflns_limit_l_min -37
_diffrn_reflns_number 29299
_diffrn_reflns_theta_full 27.46
_diffrn_reflns_theta_max 27.46
_diffrn_reflns_theta_min 3.05
_diffrn_standards_decay_% 0
_diffrn_standards_interval_count 0
_diffrn_standards_interval_time 0
_diffrn_standards_number 0
_exptl_absorpt_coefficient_mu 1.465
_exptl_absorpt_correction_T_max 0.653
_exptl_absorpt_correction_T_min 0.576
_exptl_absorpt_correction_type empirical
_exptl_absorpt_process_details Process-auto
_exptl_crystal_colour colourless
_exptl_crystal_density_diffrn 1.955
_exptl_crystal_density_meas ?
_exptl_crystal_density_method 'not measured'
_exptl_crystal_description block
_exptl_crystal_F_000 1776
_exptl_crystal_size_max 0.35
_exptl_crystal_size_mid 0.32
_exptl_crystal_size_min 0.26
_refine_diff_density_max 0.985
_refine_diff_density_min -1.004
_refine_diff_density_rms 0.137
_refine_ls_extinction_method none
_refine_ls_goodness_of_fit_ref 1.085
_refine_ls_hydrogen_treatment mixed
_refine_ls_matrix_type full
_refine_ls_number_parameters 481
_refine_ls_number_reflns 6976
_refine_ls_number_restraints 6
_refine_ls_restrained_S_all 1.090
_refine_ls_R_factor_all 0.0518
_refine_ls_R_factor_gt 0.0394
_refine_ls_shift/su_max 0.002
_refine_ls_shift/su_mean 0.000
_refine_ls_structure_factor_coef Fsqd
_refine_ls_weighting_details 'calc w=1/[\s^2^(Fo^2^)+(0.0178P)^2^+12.0278P] where P=(Fo^2^+2Fc^2^)/3'
_refine_ls_weighting_scheme calc
_refine_ls_wR_factor_gt 0.0804
_refine_ls_wR_factor_ref 0.0859
_reflns_number_gt 5780
_reflns_number_total 6976
_reflns_threshold_expression >2sigma(I)
_cod_data_source_file c4ce00105b2.cif
_cod_data_source_block sad
_cod_depositor_comments
;
The following automatic conversions were performed:

'_chemical_melting_point' value 'not measured' was changed to '?' -
the value is undefined or not given.

'_symmetry_cell_setting' value
'Monoclinic' changed to 'monoclinic' according to
/usr/data/users/saulius/crontab/automatic-downloads/rss-feeds/RSC/lib/dictionaries/cif_core.dic
dictionary named 'cif_core.dic' version 2.4.2 from 2011-04-26.

Automatic conversion script
Id: cif_fix_values 2281 2013-09-26 08:29:07Z andrius 

The following automatic conversions were performed:

'_exptl_crystal_density_meas' value 'not measured' was changed to '?'
- the value is perceived as not measured.

Automatic conversion script
Id: cif_fix_values 3008 2015-01-20 13:52:24Z robertas 
;
_cod_original_sg_symbol_H-M 'P2(1)/n  '
_cod_database_code 7215760

loop_
_symmetry_equiv_pos_as_xyz
'x, y, z'
'-x+1/2, y+1/2, -z+1/2'
'-x, -y, -z'
'x-1/2, -y-1/2, z-1/2'

loop_
_atom_site_label
_atom_site_type_symbol
_atom_site_fract_x
_atom_site_fract_y
_atom_site_fract_z
_atom_site_U_iso_or_equiv
_atom_site_adp_type
_atom_site_occupancy
_atom_site_symmetry_multiplicity
_atom_site_calc_flag
_atom_site_refinement_flags
Cd1 Cd 1.50546(3) 0.66820(3) 0.989841(10) 0.01160(8) Uani 1 1 d .
Cd2 Cd 1.21354(3) 0.50827(3) 0.928619(10) 0.01240(8) Uani 1 1 d .
O1 O 1.2556(3) 0.6395(3) 0.98885(9) 0.0141(6) Uani 1 1 d .
O2 O 1.3628(3) 0.8010(3) 1.02222(10) 0.0165(6) Uani 1 1 d .
O3 O 0.6626(3) 0.8244(3) 1.00213(11) 0.0212(7) Uani 1 1 d .
O4 O 0.7403(3) 0.6325(3) 1.01015(10) 0.0156(6) Uani 1 1 d .
O5 O 1.0246(3) 1.0770(3) 1.08994(10) 0.0185(7) Uani 1 1 d .
O6 O 1.0726(3) 0.3898(3) 0.87614(10) 0.0192(7) Uani 1 1 d .
O7 O 0.9890(3) 0.5215(3) 0.92597(10) 0.0165(6) Uani 1 1 d .
O8 O 0.5037(3) 0.4838(3) 0.94953(9) 0.0140(6) Uani 1 1 d .
O9 O 0.3720(3) 0.4203(3) 0.88798(10) 0.0202(7) Uani 1 1 d .
O10 O 0.6819(3) 0.2315(3) 0.77498(10) 0.0176(7) Uani 1 1 d .
N1 N 1.5389(4) 1.1615(5) 1.23694(13) 0.0278(9) Uani 1 1 d .
N2 N 1.6290(4) 1.2432(4) 1.25532(13) 0.0277(10) Uani 1 1 d D
N3 N 1.6162(4) 1.3564(5) 1.23611(17) 0.0378(11) Uani 1 1 d .
N4 N 1.5150(4) 1.3504(4) 1.20398(17) 0.0356(11) Uani 1 1 d .
N5 N 1.7299(5) 1.2148(7) 1.29178(17) 0.0617(19) Uani 1 1 d D
N6 N 0.1894(3) 0.4049(4) 0.63365(12) 0.0187(8) Uani 1 1 d .
N7 N 0.0978(3) 0.3786(3) 0.59880(12) 0.0169(8) Uani 1 1 d D
N8 N 0.1040(3) 0.2610(4) 0.58368(12) 0.0174(8) Uani 1 1 d .
N9 N 0.2047(3) 0.2067(4) 0.60910(11) 0.0153(7) Uani 1 1 d .
N10 N 0.0100(5) 0.4724(5) 0.57728(17) 0.0403(12) Uani 1 1 d D
C1 C 1.1286(4) 0.8003(4) 1.02425(13) 0.0121(8) Uani 1 1 d .
C2 C 1.1366(4) 0.9114(4) 1.04974(14) 0.0141(8) Uani 1 1 d .
H2 H 1.2185 0.9489 1.0571 0.080 Uiso 1 1 calc .
C3 C 1.0226(4) 0.9664(4) 1.06423(14) 0.0133(8) Uani 1 1 d .
C4 C 0.8995(4) 0.9156(4) 1.05128(14) 0.0141(8) Uani 1 1 d .
H4 H 0.8227 0.9551 1.0596 0.080 Uiso 1 1 calc .
C5 C 0.8924(4) 0.8041(4) 1.02546(14) 0.0135(8) Uani 1 1 d .
C6 C 1.0058(4) 0.7432(4) 1.01238(13) 0.0121(8) Uani 1 1 d .
H6 H 1.0003 0.6672 0.9963 0.080 Uiso 1 1 calc .
C7 C 1.2559(4) 0.7428(4) 1.01054(13) 0.0118(8) Uani 1 1 d .
C8 C 0.7577(4) 0.7510(4) 1.01176(14) 0.0139(8) Uani 1 1 d .
C9 C 1.1396(4) 1.1080(4) 1.11745(14) 0.0164(9) Uani 1 1 d .
C10 C 1.2056(4) 1.0219(4) 1.14727(15) 0.0198(9) Uani 1 1 d .
H10 H 1.1770 0.9390 1.1480 0.080 Uiso 1 1 calc .
C11 C 1.3148(4) 1.0604(4) 1.17601(15) 0.0202(9) Uani 1 1 d .
H11 H 1.3603 1.0031 1.1958 0.080 Uiso 1 1 calc .
C12 C 1.3562(4) 1.1861(4) 1.17511(14) 0.0162(9) Uani 1 1 d .
C13 C 1.2887(4) 1.2696(4) 1.14526(16) 0.0217(10) Uani 1 1 d .
H13 H 1.3159 1.3530 1.1448 0.080 Uiso 1 1 calc .
C14 C 1.1803(4) 1.2312(5) 1.11571(16) 0.0210(10) Uani 1 1 d .
H14 H 1.1363 1.2878 1.0952 0.080 Uiso 1 1 calc .
C15 C 1.4693(4) 1.2310(5) 1.20570(15) 0.0196(9) Uani 1 1 d .
C16 C 0.8383(4) 0.4014(4) 0.87549(14) 0.0128(8) Uani 1 1 d .
C17 C 0.7299(4) 0.4352(4) 0.90029(13) 0.0130(8) Uani 1 1 d .
H17 H 0.7422 0.4801 0.9282 0.080 Uiso 1 1 calc .
C18 C 0.6030(4) 0.4009(4) 0.88271(13) 0.0115(8) Uani 1 1 d .
C19 C 0.5847(4) 0.3345(4) 0.84027(13) 0.0135(8) Uani 1 1 d .
H19 H 0.5000 0.3117 0.8285 0.080 Uiso 1 1 calc .
C20 C 0.6932(4) 0.3031(4) 0.81596(13) 0.0133(8) Uani 1 1 d .
C21 C 0.8207(4) 0.3351(4) 0.83341(13) 0.0139(8) Uani 1 1 d .
H21 H 0.8933 0.3125 0.8172 0.080 Uiso 1 1 calc .
C22 C 0.9753(4) 0.4396(4) 0.89362(14) 0.0131(8) Uani 1 1 d .
C23 C 0.4847(4) 0.4374(4) 0.90748(14) 0.0133(8) Uani 1 1 d .
C24 C 0.5731(4) 0.2498(4) 0.74302(13) 0.0143(9) Uani 1 1 d .
C25 C 0.5255(4) 0.3692(4) 0.73223(15) 0.0192(9) Uani 1 1 d .
H25 H 0.5634 0.4391 0.7475 0.080 Uiso 1 1 calc .
C26 C 0.4200(4) 0.3838(4) 0.69820(14) 0.0188(9) Uani 1 1 d .
H26 H 0.3868 0.4633 0.6908 0.080 Uiso 1 1 calc .
C27 C 0.3647(4) 0.2775(4) 0.67526(13) 0.0149(9) Uani 1 1 d .
C28 C 0.4132(4) 0.1583(4) 0.68670(14) 0.0194(9) Uani 1 1 d .
H28 H 0.3754 0.0880 0.6718 0.080 Uiso 1 1 calc .
C29 C 0.5191(4) 0.1446(4) 0.72065(15) 0.0194(9) Uani 1 1 d .
H29 H 0.5529 0.0653 0.7281 0.080 Uiso 1 1 calc .
C30 C 0.2540(4) 0.2953(4) 0.63932(14) 0.0154(9) Uani 1 1 d .
H5A H 1.790(6) 1.139(5) 1.286(3) 0.080 Uiso 1 1 d D
H5B H 1.692(7) 1.209(7) 1.3237(13) 0.080 Uiso 1 1 d D
H10A H -0.015(7) 0.535(6) 0.6022(19) 0.080 Uiso 1 1 d D
H10B H -0.069(5) 0.434(7) 0.558(2) 0.080 Uiso 1 1 d D

loop_
_atom_site_aniso_label
_atom_site_aniso_U_11
_atom_site_aniso_U_22
_atom_site_aniso_U_33
_atom_site_aniso_U_23
_atom_site_aniso_U_13
_atom_site_aniso_U_12
Cd1 0.00674(13) 0.01471(16) 0.01324(14) -0.00218(12) -0.00004(10) -0.00068(12)
Cd2 0.00650(13) 0.01750(17) 0.01304(14) -0.00331(12) -0.00045(10) -0.00093(12)
O1 0.0105(13) 0.0167(16) 0.0154(13) -0.0043(12) 0.0022(11) 0.0002(12)
O2 0.0070(13) 0.0204(17) 0.0220(15) -0.0052(13) 0.0006(11) -0.0020(12)
O3 0.0069(13) 0.0234(18) 0.0328(17) -0.0014(15) -0.0027(12) 0.0015(13)
O4 0.0107(13) 0.0164(16) 0.0197(14) -0.0035(12) 0.0003(11) -0.0025(12)
O5 0.0110(14) 0.0187(17) 0.0252(16) -0.0108(14) -0.0027(12) 0.0006(12)
O6 0.0071(13) 0.0273(18) 0.0230(15) -0.0085(14) 0.0010(11) -0.0006(12)
O7 0.0097(13) 0.0194(17) 0.0200(15) -0.0059(13) -0.0023(11) -0.0012(12)
O8 0.0128(13) 0.0172(16) 0.0120(13) -0.0028(12) 0.0019(11) -0.0011(12)
O9 0.0062(13) 0.034(2) 0.0202(15) -0.0087(14) -0.0010(11) -0.0031(13)
O10 0.0130(14) 0.0257(18) 0.0133(13) -0.0101(13) -0.0040(11) 0.0048(13)
N1 0.0148(18) 0.043(3) 0.0248(19) 0.004(2) -0.0040(15) -0.0047(19)
N2 0.0168(19) 0.044(3) 0.022(2) -0.0001(19) 0.0013(16) -0.0011(19)
N3 0.027(2) 0.038(3) 0.046(3) -0.014(2) -0.012(2) 0.003(2)
N4 0.028(2) 0.024(2) 0.051(3) -0.010(2) -0.017(2) -0.0011(19)
N5 0.031(3) 0.118(6) 0.035(3) 0.016(3) -0.007(2) -0.010(3)
N6 0.0152(17) 0.024(2) 0.0162(17) -0.0015(16) -0.0021(14) 0.0008(16)
N7 0.0151(17) 0.020(2) 0.0151(17) -0.0007(15) 0.0004(14) 0.0024(15)
N8 0.0144(17) 0.021(2) 0.0165(17) -0.0025(16) 0.0011(14) 0.0011(15)
N9 0.0135(16) 0.020(2) 0.0115(16) -0.0004(15) -0.0037(13) 0.0001(15)
N10 0.033(2) 0.039(3) 0.048(3) -0.006(2) -0.007(2) 0.014(2)
C1 0.0085(18) 0.014(2) 0.0134(18) 0.0019(16) -0.0001(14) 0.0029(16)
C2 0.0103(18) 0.016(2) 0.0167(19) -0.0025(17) 0.0028(15) -0.0060(16)
C3 0.0123(19) 0.011(2) 0.0165(19) -0.0009(16) -0.0014(15) 0.0021(16)
C4 0.0091(18) 0.017(2) 0.0162(19) -0.0007(17) 0.0014(15) 0.0002(17)
C5 0.0096(18) 0.015(2) 0.0155(19) 0.0028(17) 0.0008(15) 0.0007(16)
C6 0.0107(18) 0.015(2) 0.0102(17) 0.0002(16) -0.0014(15) -0.0020(16)
C7 0.0075(18) 0.018(2) 0.0097(17) 0.0013(16) 0.0003(14) 0.0009(16)
C8 0.0094(18) 0.021(2) 0.0117(18) -0.0015(17) 0.0010(15) 0.0002(17)
C9 0.0111(19) 0.023(2) 0.0155(19) -0.0059(18) 0.0033(15) -0.0010(17)
C10 0.022(2) 0.019(2) 0.018(2) -0.0012(19) -0.0015(17) -0.0034(19)
C11 0.022(2) 0.019(2) 0.019(2) 0.0031(19) -0.0016(17) 0.0016(19)
C12 0.0131(19) 0.021(2) 0.0149(19) -0.0044(18) 0.0000(15) 0.0021(17)
C13 0.017(2) 0.019(2) 0.028(2) -0.002(2) -0.0037(18) -0.0015(18)
C14 0.015(2) 0.020(2) 0.027(2) -0.002(2) -0.0035(18) 0.0024(18)
C15 0.015(2) 0.025(3) 0.019(2) -0.0024(19) 0.0024(17) 0.0023(19)
C16 0.0097(18) 0.013(2) 0.0150(19) 0.0047(17) -0.0024(15) -0.0037(16)
C17 0.0114(19) 0.015(2) 0.0128(18) 0.0000(16) -0.0002(15) -0.0011(16)
C18 0.0072(18) 0.015(2) 0.0118(18) 0.0007(16) -0.0010(14) 0.0004(16)
C19 0.0090(17) 0.019(2) 0.0123(17) -0.0017(17) -0.0036(14) -0.0021(17)
C20 0.0098(18) 0.021(2) 0.0090(17) -0.0018(17) -0.0015(14) -0.0015(17)
C21 0.0105(18) 0.017(2) 0.0141(18) 0.0005(18) 0.0020(14) 0.0027(17)
C22 0.0091(18) 0.017(2) 0.0133(18) 0.0058(17) 0.0008(15) -0.0004(16)
C23 0.0101(18) 0.016(2) 0.0138(18) 0.0001(17) 0.0021(15) 0.0004(16)
C24 0.0104(18) 0.024(2) 0.0083(17) -0.0025(17) -0.0013(15) 0.0026(17)
C25 0.017(2) 0.021(2) 0.020(2) -0.0045(18) 0.0018(17) -0.0052(18)
C26 0.023(2) 0.020(2) 0.0141(19) 0.0018(18) 0.0002(17) -0.0007(19)
C27 0.0126(19) 0.023(2) 0.0094(18) -0.0019(17) 0.0017(15) -0.0007(17)
C28 0.023(2) 0.017(2) 0.0172(19) -0.0055(19) -0.0038(17) -0.0033(19)
C29 0.019(2) 0.020(2) 0.018(2) -0.0049(18) -0.0041(17) 0.0029(19)
C30 0.0111(19) 0.022(2) 0.0133(19) 0.0011(17) 0.0025(15) 0.0006(17)

loop_
_atom_type_symbol
_atom_type_description
_atom_type_scat_dispersion_real
_atom_type_scat_dispersion_imag
_atom_type_scat_source
C C 0.0033 0.0016 'International Tables Vol C Tables 4.2.6.8 and 6.1.1.4'
H H 0.0000 0.0000 'International Tables Vol C Tables 4.2.6.8 and 6.1.1.4'
N N 0.0061 0.0033 'International Tables Vol C Tables 4.2.6.8 and 6.1.1.4'
O O 0.0106 0.0060 'International Tables Vol C Tables 4.2.6.8 and 6.1.1.4'
Cd Cd -0.8075 1.2024 'International Tables Vol C Tables 4.2.6.8 and 6.1.1.4'

loop_
_geom_angle_atom_site_label_1
_geom_angle_atom_site_label_2
_geom_angle_atom_site_label_3
_geom_angle
_geom_angle_site_symmetry_1
_geom_angle_site_symmetry_3
O2 Cd1 O8 139.72(10) . 1_655
O2 Cd1 O3 86.69(11) . 1_655
O8 Cd1 O3 132.63(10) 1_655 1_655
O2 Cd1 O8 93.87(10) . 3_767
O8 Cd1 O8 77.35(10) 1_655 3_767
O3 Cd1 O8 116.31(10) 1_655 3_767
O2 Cd1 O4 129.88(10) . 1_655
O8 Cd1 O4 87.50(10) 1_655 1_655
O3 Cd1 O4 55.02(11) 1_655 1_655
O8 Cd1 O4 79.07(10) 3_767 1_655
O2 Cd1 N8 80.73(11) . 2_656
O8 Cd1 N8 86.02(11) 1_655 2_656
O3 Cd1 N8 95.80(12) 1_655 2_656
O8 Cd1 N8 147.19(11) 3_767 2_656
O4 Cd1 N8 128.73(11) 1_655 2_656
O2 Cd1 O1 54.31(10) . .
O8 Cd1 O1 85.42(10) 1_655 .
O3 Cd1 O1 139.54(10) 1_655 .
O8 Cd1 O1 80.45(10) 3_767 .
O4 Cd1 O1 159.34(10) 1_655 .
N8 Cd1 O1 70.09(11) 2_656 .
O2 Cd1 C8 108.62(12) . 1_655
O8 Cd1 C8 111.50(11) 1_655 1_655
O3 Cd1 C8 27.22(12) 1_655 1_655
O8 Cd1 C8 98.01(11) 3_767 1_655
O4 Cd1 C8 27.81(12) 1_655 1_655
N8 Cd1 C8 114.45(12) 2_656 1_655
O1 Cd1 C8 162.39(11) . 1_655
O2 Cd1 C7 27.13(11) . .
O8 Cd1 C7 112.61(12) 1_655 .
O3 Cd1 C7 113.12(12) 1_655 .
O8 Cd1 C7 87.39(11) 3_767 .
O4 Cd1 C7 152.78(10) 1_655 .
N8 Cd1 C7 73.07(12) 2_656 .
O1 Cd1 C7 27.19(11) . .
C8 Cd1 C7 135.68(12) 1_655 .
O1 Cd2 O9 123.63(10) . 1_655
O1 Cd2 O7 96.94(10) . .
O9 Cd2 O7 139.25(10) 1_655 .
O1 Cd2 O4 78.93(10) . 3_767
O9 Cd2 O4 90.41(11) 1_655 3_767
O7 Cd2 O4 102.15(11) . 3_767
O1 Cd2 O6 153.72(10) . .
O9 Cd2 O6 82.64(10) 1_655 .
O7 Cd2 O6 56.95(10) . .
O4 Cd2 O6 102.21(11) 3_767 .
O1 Cd2 N9 75.86(11) . 2_656
O9 Cd2 N9 81.99(12) 1_655 2_656
O7 Cd2 N9 106.93(11) . 2_656
O4 Cd2 N9 143.33(10) 3_767 2_656
O6 Cd2 N9 112.18(11) . 2_656
O1 Cd2 C22 125.52(12) . .
O9 Cd2 C22 110.83(12) 1_655 .
O7 Cd2 C22 28.66(12) . .
O4 Cd2 C22 103.49(11) 3_767 .
O6 Cd2 C22 28.29(11) . .
N9 Cd2 C22 112.78(12) 2_656 .
C7 O1 Cd2 156.4(3) . .
C7 O1 Cd1 85.6(2) . .
Cd2 O1 Cd1 102.54(10) . .
C7 O2 Cd1 98.4(2) . .
C8 O3 Cd1 95.4(3) . 1_455
C8 O4 Cd2 126.3(3) . 3_767
C8 O4 Cd1 89.1(2) . 1_455
Cd2 O4 Cd1 114.75(12) 3_767 1_455
C3 O5 C9 118.5(3) . .
C22 O6 Cd2 88.7(2) . .
C22 O7 Cd2 92.1(2) . .
C23 O8 Cd1 142.2(3) . 1_455
C23 O8 Cd1 113.8(3) . 3_767
Cd1 O8 Cd1 102.65(10) 1_455 3_767
C23 O9 Cd2 111.9(3) . 1_455
C24 O10 C20 119.0(3) . .
C15 N1 N2 102.4(4) . .
N3 N2 N1 112.7(4) . .
N3 N2 N5 122.2(5) . .
N1 N2 N5 125.1(5) . .
N4 N3 N2 106.8(4) . .
N3 N4 C15 105.6(4) . .
N2 N5 H5A 116(4) . .
N2 N5 H5B 111(4) . .
H5A N5 H5B 111(6) . .
N7 N6 C30 102.3(3) . .
N8 N7 N6 113.0(3) . .
N8 N7 N10 123.8(4) . .
N6 N7 N10 122.9(4) . .
N7 N8 N9 106.5(3) . .
N7 N8 Cd1 128.0(3) . 2_646
N9 N8 Cd1 123.8(3) . 2_646
N8 N9 C30 106.0(4) . .
N8 N9 Cd2 112.9(2) . 2_646
C30 N9 Cd2 137.4(3) . 2_646
N7 N10 H10A 109(4) . .
N7 N10 H10B 112(5) . .
H10A N10 H10B 114(6) . .
C2 C1 C6 120.8(4) . .
C2 C1 C7 117.7(4) . .
C6 C1 C7 121.5(4) . .
C3 C2 C1 119.9(4) . .
C3 C2 H2 120.0 . .
C1 C2 H2 120.0 . .
C4 C3 C2 120.7(4) . .
C4 C3 O5 116.8(4) . .
C2 C3 O5 122.5(4) . .
C3 C4 C5 118.9(4) . .
C3 C4 H4 120.6 . .
C5 C4 H4 120.6 . .
C6 C5 C4 121.7(4) . .
C6 C5 C8 120.4(4) . .
C4 C5 C8 117.9(4) . .
C5 C6 C1 117.9(4) . .
C5 C6 H6 121.0 . .
C1 C6 H6 121.0 . .
O1 C7 O2 121.7(4) . .
O1 C7 C1 120.7(4) . .
O2 C7 C1 117.6(4) . .
O1 C7 Cd1 67.2(2) . .
O2 C7 Cd1 54.5(2) . .
C1 C7 Cd1 172.1(3) . .
O3 C8 O4 120.5(4) . .
O3 C8 C5 119.3(4) . .
O4 C8 C5 120.2(4) . .
O3 C8 Cd1 57.4(2) . 1_455
O4 C8 Cd1 63.1(2) . 1_455
C5 C8 Cd1 176.1(3) . 1_455
C14 C9 C10 121.3(4) . .
C14 C9 O5 116.4(4) . .
C10 C9 O5 122.2(4) . .
C9 C10 C11 119.6(4) . .
C9 C10 H10 120.2 . .
C11 C10 H10 120.2 . .
C10 C11 C12 119.8(4) . .
C10 C11 H11 120.1 . .
C12 C11 H11 120.1 . .
C13 C12 C11 119.5(4) . .
C13 C12 C15 119.1(4) . .
C11 C12 C15 121.4(4) . .
C12 C13 C14 121.1(4) . .
C12 C13 H13 119.4 . .
C14 C13 H13 119.4 . .
C9 C14 C13 118.8(4) . .
C9 C14 H14 120.6 . .
C13 C14 H14 120.6 . .
N1 C15 N4 112.5(4) . .
N1 C15 C12 124.9(5) . .
N4 C15 C12 122.5(4) . .
C21 C16 C17 120.8(4) . .
C21 C16 C22 119.4(4) . .
C17 C16 C22 119.8(4) . .
C18 C17 C16 119.3(4) . .
C18 C17 H17 120.4 . .
C16 C17 H17 120.4 . .
C17 C18 C19 120.2(4) . .
C17 C18 C23 121.0(4) . .
C19 C18 C23 118.8(3) . .
C20 C19 C18 119.7(3) . .
C20 C19 H19 120.1 . .
C18 C19 H19 120.1 . .
C19 C20 C21 120.8(4) . .
C19 C20 O10 122.3(3) . .
C21 C20 O10 116.8(3) . .
C20 C21 C16 119.3(4) . .
C20 C21 H21 120.4 . .
C16 C21 H21 120.4 . .
O6 C22 O7 122.2(4) . .
O6 C22 C16 118.8(4) . .
O7 C22 C16 119.0(4) . .
O6 C22 Cd2 63.0(2) . .
O7 C22 Cd2 59.2(2) . .
C16 C22 Cd2 177.9(3) . .
O9 C23 O8 122.5(4) . .
O9 C23 C18 119.6(4) . .
O8 C23 C18 117.9(3) . .
C29 C24 C25 121.4(4) . .
C29 C24 O10 117.2(4) . .
C25 C24 O10 121.3(4) . .
C24 C25 C26 119.4(4) . .
C24 C25 H25 120.3 . .
C26 C25 H25 120.3 . .
C25 C26 C27 119.5(4) . .
C25 C26 H26 120.2 . .
C27 C26 H26 120.2 . .
C28 C27 C26 120.3(4) . .
C28 C27 C30 121.2(4) . .
C26 C27 C30 118.5(4) . .
C27 C28 C29 119.9(4) . .
C27 C28 H28 120.1 . .
C29 C28 H28 120.1 . .
C24 C29 C28 119.5(4) . .
C24 C29 H29 120.3 . .
C28 C29 H29 120.3 . .
N6 C30 N9 112.2(4) . .
N6 C30 C27 122.3(4) . .
N9 C30 C27 125.5(4) . .

loop_
_geom_bond_atom_site_label_1
_geom_bond_atom_site_label_2
_geom_bond_distance
_geom_bond_site_symmetry_2
Cd1 O2 2.267(3) .
Cd1 O8 2.275(3) 1_655
Cd1 O3 2.311(3) 1_655
Cd1 O8 2.375(3) 3_767
Cd1 O4 2.436(3) 1_655
Cd1 N8 2.503(4) 2_656
Cd1 O1 2.547(3) .
Cd1 C8 2.731(4) 1_655
Cd1 C7 2.755(4) .
Cd2 O1 2.231(3) .
Cd2 O9 2.253(3) 1_655
Cd2 O7 2.275(3) .
Cd2 O4 2.323(3) 3_767
Cd2 O6 2.357(3) .
Cd2 N9 2.537(4) 2_656
Cd2 C22 2.646(4) .
O1 C7 1.263(5) .
O2 C7 1.270(5) .
O3 C8 1.255(5) .
O3 Cd1 2.311(3) 1_455
O4 C8 1.274(5) .
O4 Cd2 2.323(3) 3_767
O4 Cd1 2.436(3) 1_455
O5 C3 1.386(5) .
O5 C9 1.396(5) .
O6 C22 1.254(5) .
O7 C22 1.270(5) .
O8 C23 1.299(5) .
O8 Cd1 2.275(3) 1_455
O8 Cd1 2.375(3) 3_767
O9 C23 1.246(5) .
O9 Cd2 2.253(3) 1_455
O10 C24 1.392(5) .
O10 C20 1.393(5) .
N1 C15 1.321(6) .
N1 N2 1.339(6) .
N2 N3 1.327(6) .
N2 N5 1.436(4) .
N3 N4 1.326(6) .
N4 C15 1.355(7) .
N5 H5A 1.03(2) .
N5 H5B 1.02(2) .
N6 N7 1.339(5) .
N6 C30 1.341(6) .
N7 N8 1.328(5) .
N7 N10 1.443(4) .
N8 N9 1.338(5) .
N8 Cd1 2.503(4) 2_646
N9 C30 1.349(6) .
N9 Cd2 2.537(4) 2_646
N10 H10A 1.02(2) .
N10 H10B 1.02(2) .
C1 C2 1.388(6) .
C1 C6 1.403(6) .
C1 C7 1.505(5) .
C2 C3 1.385(6) .
C2 H2 0.9300 .
C3 C4 1.384(6) .
C4 C5 1.396(6) .
C4 H4 0.9300 .
C5 C6 1.394(6) .
C5 C8 1.502(6) .
C6 H6 0.9300 .
C8 Cd1 2.731(4) 1_455
C9 C14 1.377(7) .
C9 C10 1.389(6) .
C10 C11 1.389(6) .
C10 H10 0.9300 .
C11 C12 1.403(7) .
C11 H11 0.9300 .
C12 C13 1.378(6) .
C12 C15 1.468(6) .
C13 C14 1.396(6) .
C13 H13 0.9300 .
C14 H14 0.9300 .
C16 C21 1.393(6) .
C16 C17 1.396(6) .
C16 C22 1.502(5) .
C17 C18 1.393(5) .
C17 H17 0.9300 .
C18 C19 1.402(5) .
C18 C23 1.487(5) .
C19 C20 1.383(5) .
C19 H19 0.9300 .
C20 C21 1.392(5) .
C21 H21 0.9300 .
C24 C29 1.382(6) .
C24 C25 1.386(6) .
C25 C26 1.399(6) .
C25 H25 0.9300 .
C26 C27 1.403(6) .
C26 H26 0.9300 .
C27 C28 1.390(6) .
C27 C30 1.475(6) .
C28 C29 1.399(6) .
C28 H28 0.9300 .
C29 H29 0.9300 .

loop_
_geom_hbond_atom_site_label_D
_geom_hbond_atom_site_label_H
_geom_hbond_atom_site_label_A
_geom_hbond_distance_DH
_geom_hbond_distance_HA
_geom_hbond_distance_DA
_geom_hbond_angle_DHA
_geom_hbond_site_symmetry_A
N5 H5B O6 1.02(2) 2.25(4) 3.184(6) 152(6) 4_676
N10 H10B O3 1.02(2) 2.24(4) 3.177(6) 153(6) 2_546
